data_2012182
loop_
_publ_author_name
'Jeanneau, Erwann'
'Audebrand, Nathalie'
'Lou\"er, Daniel'

_publ_section_title
;
 \b-CdC~2~O~4~
;
_journal_issue 9
_journal_name_full 'Acta Crystallographica Section C'
_journal_page_first 1012
_journal_page_last 1013
_journal_paper_doi 10.1107/S0108270101009581
_journal_volume 57
_journal_year 2001
_chemical_formula_iupac 'Cd C2 O4'
_chemical_formula_moiety 'C2 Cd O4'
_chemical_formula_sum 'C2 Cd O4'
_chemical_formula_weight 200.43
_chemical_name_common 'Anhydrous cadmium oxalate'
_chemical_name_systematic 'Anhydrous cadmium oxalate'
_space_group_IT_number 14
_symmetry_cell_setting monoclinic
_symmetry_space_group_name_Hall '-P 2yn'
_symmetry_space_group_name_H-M 'P 1 21/n 1'
_cell_angle_alpha 90
_cell_angle_beta 113.86(2)
_cell_angle_gamma 90
_cell_formula_units_Z 2
_cell_length_a 5.8260(5)
_cell_length_b 5.2520(7)
_cell_length_c 5.8320(7)
_cell_measurement_reflns_used 1867
_cell_measurement_temperature 293(2)
_cell_measurement_theta_max 34.97
_cell_measurement_theta_min 1.00
_cell_volume 163.20(4)
_computing_cell_refinement 'SCALEPACK (Otwinowski & Minor, 1997)'
_computing_data_collection 'COLLECT (Nonius, 1998)'
_computing_data_reduction 'DENZO (Otwinowski & Minor, 1997) and SCALEPACK'
_computing_molecular_graphics 'DIAMOND (Brandenburg, 1999)'
_computing_publication_material SHELXL97
_computing_structure_refinement 'SHELXL97 (Sheldrick, 1997)'
_computing_structure_solution 'SIR97 (Altomare et al., 1998)'
_diffrn_ambient_temperature 293(2)
_diffrn_measured_fraction_theta_full 1.000
_diffrn_measured_fraction_theta_max 1.000
_diffrn_measurement_device_type 'Nonius KappaCCD area-detector'
_diffrn_measurement_method \q/2\q
_diffrn_radiation_monochromator graphite
_diffrn_radiation_source 'fine-focus sealed tube'
_diffrn_radiation_type MoK\a
_diffrn_radiation_wavelength .71073
_diffrn_reflns_av_R_equivalents .025
_diffrn_reflns_av_sigmaI/netI .042
_diffrn_reflns_limit_h_max 9
_diffrn_reflns_limit_h_min 0
_diffrn_reflns_limit_k_max 8
_diffrn_reflns_limit_k_min -8
_diffrn_reflns_limit_l_max 8
_diffrn_reflns_limit_l_min -9
_diffrn_reflns_number 1314
_diffrn_reflns_theta_full 34.94
_diffrn_reflns_theta_max 34.94
_diffrn_reflns_theta_min 4.17
_diffrn_standards_decay_% 0
_diffrn_standards_number 0
_exptl_absorpt_coefficient_mu 6.536
_exptl_absorpt_correction_T_max .841
_exptl_absorpt_correction_T_min .615
_exptl_absorpt_correction_type integration
_exptl_absorpt_process_details '(Coppens, 1970)'
_exptl_crystal_colour colourless
_exptl_crystal_density_diffrn 4.079
_exptl_crystal_density_method 'not measured'
_exptl_crystal_description lozenge
_exptl_crystal_F_000 184
_exptl_crystal_size_max .08
_exptl_crystal_size_mid .06
_exptl_crystal_size_min .03
_refine_diff_density_max 1.30
_refine_diff_density_min -1.11
_refine_ls_extinction_coef .047(6)
_refine_ls_extinction_method 'SHELXL97 (Sheldrick, 1997)'
_refine_ls_goodness_of_fit_ref 1.095
_refine_ls_hydrogen_treatment none
_refine_ls_matrix_type full
_refine_ls_number_parameters 35
_refine_ls_number_reflns 721
_refine_ls_number_restraints 0
_refine_ls_restrained_S_all 1.095
_refine_ls_R_factor_all .032
_refine_ls_R_factor_gt .022
_refine_ls_shift/su_max <0.001
_refine_ls_shift/su_mean .000
_refine_ls_structure_factor_coef Fsqd
_refine_ls_weighting_details 'calc w = 1/[\s^2^(Fo^2^)+(0.0115P)^2^+0.0246P] where P=(Fo^2^+2Fc^2^)/3'
_refine_ls_weighting_scheme calc
_refine_ls_wR_factor_ref .055
_reflns_number_gt 557
_reflns_number_total 721
_reflns_threshold_expression I>2\s(I)
_cod_data_source_file br1339.cif
_cod_data_source_block I
_cod_original_cell_volume 163.19(3)
_cod_original_sg_symbol_H-M 'P 21/n'
_cod_database_code 2012182
_cod_database_fobs_code 2012182

loop_
_symmetry_equiv_pos_as_xyz
'x, y, z'
'-x+1/2, y+1/2, -z+1/2'
'-x, -y, -z'
'x-1/2, -y-1/2, z-1/2'

loop_
_atom_site_label
_atom_site_fract_x
_atom_site_fract_y
_atom_site_fract_z
_atom_site_U_iso_or_equiv
_atom_site_adp_type
_atom_site_calc_flag
_atom_site_refinement_flags
_atom_site_occupancy
_atom_site_disorder_assembly
_atom_site_disorder_group
_atom_site_type_symbol
Cd 0 0 0 .01316(11) Uani d S 1 . . Cd
O1 -.1107(3) .2305(3) .2625(3) .0161(3) Uani d . 1 . . O
O2 -.1786(3) .1954(3) .6104(3) .0149(3) Uani d . 1 . . O
C -.0832(4) .1218(4) .4619(4) .0122(4) Uani d . 1 . . C

loop_
_atom_site_aniso_label
_atom_site_aniso_U_11
_atom_site_aniso_U_22
_atom_site_aniso_U_33
_atom_site_aniso_U_12
_atom_site_aniso_U_13
_atom_site_aniso_U_23
Cd .01759(16) .01449(16) .00899(16) -.00281(7) .00702(11) -.00155(7)
O1 .0200(8) .0181(8) .0122(7) .0038(6) .0085(6) .0034(6)
O2 .0172(8) .0173(8) .0121(7) .0059(6) .0079(6) .0019(6)
C .0116(9) .0127(10) .0121(10) .0006(9) .0047(7) .0001(8)

loop_
_atom_type_symbol
_atom_type_description
_atom_type_scat_dispersion_real
_atom_type_scat_dispersion_imag
_atom_type_scat_source
C C .0033 .0016 'International Tables Vol C Tables 4.2.6.8 and 6.1.1.4'
O O .0106 .0060 'International Tables Vol C Tables 4.2.6.8 and 6.1.1.4'
Cd Cd -.8075 1.2024 'International Tables Vol C Tables 4.2.6.8 and 6.1.1.4'

loop_
_geom_angle_atom_site_label_1
_geom_angle_atom_site_label_2
_geom_angle_atom_site_label_3
_geom_angle_site_symmetry_1
_geom_angle_site_symmetry_3
_geom_angle
_geom_angle_publ_flag
O1 Cd O1 3 . 180.00(7) no
O1 Cd O2 3 1_554 73.09(5) no
O1 Cd O2 . 1_554 106.91(5) no
O1 Cd O2 3 3_556 106.91(5) no
O1 Cd O2 . 3_556 73.09(5) no
O2 Cd O2 1_554 3_556 180.0 no
O1 Cd O2 3 4_665 97.90(6) no
O1 Cd O2 . 4_665 82.10(6) no
O2 Cd O2 1_554 4_665 87.66(3) no
O2 Cd O2 3_556 4_665 92.34(3) no
O1 Cd O2 3 2_445 82.10(6) no
O1 Cd O2 . 2_445 97.90(6) no
O2 Cd O2 1_554 2_445 92.34(3) no
O2 Cd O2 3_556 2_445 87.66(3) no
O2 Cd O2 4_665 2_445 180.0 no
C O1 Cd . . 115.20(14) no
C O2 Cd . 1_556 112.85(13) no
C O2 Cd . 2_455 122.94(13) no
Cd O2 Cd 1_556 2_455 124.21(6) no
O1 C O2 . . 124.9(2) yes
O1 C C . 3_556 118.2(2) yes
O2 C C . 3_556 116.8(2) yes

loop_
_geom_bond_atom_site_label_1
_geom_bond_atom_site_label_2
_geom_bond_site_symmetry_2
_geom_bond_distance
_geom_bond_publ_flag
Cd O1 3 2.2417(15) no
Cd O1 . 2.2417(15) yes
Cd O2 1_554 2.3205(15) yes
Cd O2 3_556 2.3205(15) no
Cd O2 4_665 2.3461(15) no
Cd O2 2_445 2.3461(15) yes
C O1 . 1.246(2) yes
C O2 . 1.264(2) yes
O2 Cd 1_556 2.3205(15) no
O2 Cd 2_455 2.3461(15) no
C C 3_556 1.557(4) yes
